data_1503166
loop_
_publ_author_name
'Mani, Ganesan'
'Guchhait, Tapas'
'Kumar, Rajnish'
'Kumar, Shanish'

_publ_section_title
;
 Macrocyclic and acyclic molecules synthesized from dipyrrolylmethanes:
 receptors for anions.
;
_journal_issue 17
_journal_name_full 'Organic letters'
_journal_page_first 3910
_journal_page_last 3913
_journal_paper_doi 10.1021/ol101598e
_journal_volume 12
_journal_year 2010
_chemical_formula_sum 'C28 H42 N4 O7 S'
_chemical_formula_weight 578.72
_chemical_name_systematic
;
 ?
;
_space_group_IT_number 14
_symmetry_cell_setting monoclinic
_symmetry_space_group_name_Hall '-P 2ybc'
_symmetry_space_group_name_H-M 'P 1 21/c 1'
_atom_sites_solution_hydrogens geom
_atom_sites_solution_primary direct
_atom_sites_solution_secondary difmap
_audit_creation_method SHELXL-97
_cell_angle_alpha 90.00
_cell_angle_beta 106.098(5)
_cell_angle_gamma 90.00
_cell_formula_units_Z 4
_cell_length_a 19.123(4)
_cell_length_b 13.758(3)
_cell_length_c 11.749(2)
_cell_measurement_reflns_used 8771
_cell_measurement_temperature 293(2)
_cell_measurement_theta_max 31.88
_cell_measurement_theta_min 1.85
_cell_volume 2969.9(10)
_computing_structure_refinement 'SHELXL-97 (Sheldrick, 2008)'
_computing_structure_solution 'SHELXS-97 (Sheldrick, 1990)'
_diffrn_ambient_temperature 293(2)
_diffrn_measured_fraction_theta_full 0.996
_diffrn_measured_fraction_theta_max 0.858
_diffrn_measurement_device_type 'Bruker-APEX-II CCD area detector'
_diffrn_measurement_method hemisphere
_diffrn_radiation_monochromator graphite
_diffrn_radiation_source 'fine-focus sealed tube'
_diffrn_radiation_type MoK\a
_diffrn_radiation_wavelength 0.71073
_diffrn_reflns_av_R_equivalents 0.0701
_diffrn_reflns_av_sigmaI/netI 0.0797
_diffrn_reflns_limit_h_max 28
_diffrn_reflns_limit_h_min -27
_diffrn_reflns_limit_k_max 18
_diffrn_reflns_limit_k_min -17
_diffrn_reflns_limit_l_max 17
_diffrn_reflns_limit_l_min -16
_diffrn_reflns_number 40716
_diffrn_reflns_theta_full 25.00
_diffrn_reflns_theta_max 31.88
_diffrn_reflns_theta_min 1.85
_exptl_absorpt_coefficient_mu 0.160
_exptl_absorpt_correction_T_max 0.946
_exptl_absorpt_correction_T_min 0.930
_exptl_absorpt_correction_type multi-scan
_exptl_absorpt_process_details SADABS
_exptl_crystal_colour Colorless
_exptl_crystal_density_diffrn 1.294
_exptl_crystal_density_meas ?
_exptl_crystal_density_method 'not measured'
_exptl_crystal_description Prism
_exptl_crystal_F_000 1240
_exptl_crystal_size_max 0.480
_exptl_crystal_size_mid 0.376
_exptl_crystal_size_min 0.347
_refine_diff_density_max 0.502
_refine_diff_density_min -0.544
_refine_diff_density_rms 0.064
_refine_ls_extinction_method none
_refine_ls_goodness_of_fit_ref 1.035
_refine_ls_hydrogen_treatment mixed
_refine_ls_matrix_type full
_refine_ls_number_parameters 375
_refine_ls_number_reflns 8771
_refine_ls_number_restraints 6
_refine_ls_restrained_S_all 1.034
_refine_ls_R_factor_all 0.1455
_refine_ls_R_factor_gt 0.0598
_refine_ls_shift/su_max 0.000
_refine_ls_shift/su_mean 0.000
_refine_ls_structure_factor_coef Fsqd
_refine_ls_weighting_details 'calc w=1/[\s^2^(Fo^2^)+(0.0786P)^2^+0.7988P] where P=(Fo^2^+2Fc^2^)/3'
_refine_ls_weighting_scheme calc
_refine_ls_wR_factor_gt 0.1418
_refine_ls_wR_factor_ref 0.1779
_reflns_number_gt 4757
_reflns_number_total 8771
_reflns_threshold_expression >2\s(I)
_cod_data_source_file ol101598e_si_002.cif
_cod_data_source_block gmtg_5.2H2O.MeOH
_cod_depositor_comments
;
The following automatic conversions were performed:

'_symmetry_cell_setting' value 'Monoclinic' changed to 'monoclinic'
according to /home/saulius/struct/CIF-dictionaries/cif_core.dic
dictionary named 'cif_core.dic' version 2.4.2 from 2011-04-26.

Automatic conversion script
Id: cif_fix_values 1715 2011-07-08 13:25:40Z adriana 

The following automatic conversions were performed:

'_exptl_crystal_density_meas' value 'not measured' was changed to '?'
- the value is perceived as not measured.

Automatic conversion script
Id: cif_fix_values 3008 2015-01-20 13:52:24Z robertas 
;
_cod_original_cell_volume 2969.7(10)
_cod_original_sg_symbol_H-M P2(1)/c
_cod_database_code 1503166

loop_
_symmetry_equiv_pos_as_xyz
'x, y, z'
'-x, y+1/2, -z+1/2'
'-x, -y, -z'
'x, -y-1/2, z-1/2'

loop_
_atom_site_label
_atom_site_type_symbol
_atom_site_fract_x
_atom_site_fract_y
_atom_site_fract_z
_atom_site_U_iso_or_equiv
_atom_site_adp_type
_atom_site_occupancy
_atom_site_symmetry_multiplicity
_atom_site_calc_flag
_atom_site_refinement_flags
S1 S 0.41664(3) 0.53675(4) 0.71159(5) 0.03589(16) Uani 1 1 d .
N3 N 0.21738(8) 0.62198(13) 0.64744(14) 0.0316(4) Uani 1 1 d .
H3 H 0.2569 0.5891 0.6722 0.038 Uiso 1 1 calc R
N2 N 0.27091(8) 0.49928(13) 0.88326(14) 0.0315(4) Uani 1 1 d .
H2 H 0.2936 0.5014 0.8295 0.038 Uiso 1 1 calc R
C7 C 0.19664(9) 0.50435(15) 0.86266(17) 0.0286(4) Uani 1 1 d .
O1 O 0.34259(8) 0.50336(14) 0.70538(15) 0.0495(4) Uani 1 1 d .
C15 C 0.15266(10) 0.41960(17) 0.66339(17) 0.0322(5) Uani 1 1 d .
N1 N 0.41491(9) 0.38398(14) 1.06316(16) 0.0412(5) Uani 1 1 d .
H1 H 0.4632 0.3899 1.1009 0.049 Uiso 1 1 calc R
N4 N 0.29644(9) 0.69006(14) 0.45170(16) 0.0389(4) Uani 1 1 d .
H4 H 0.3195 0.6363 0.4894 0.047 Uiso 1 1 calc R
C24 C 0.20966(11) 0.70376(17) 0.57817(18) 0.0353(5) Uani 1 1 d .
C8 C 0.14331(9) 0.50855(16) 0.73786(17) 0.0286(4) Uani 1 1 d .
C4 C 0.30327(10) 0.49043(16) 1.00242(18) 0.0327(5) Uani 1 1 d .
C21 C 0.15261(10) 0.60029(16) 0.67156(17) 0.0307(5) Uani 1 1 d .
C23 C 0.13951(12) 0.73475(18) 0.5584(2) 0.0442(6) Uani 1 1 d .
H23 H 0.1190 0.7890 0.5145 0.053 Uiso 1 1 calc R
C25 C 0.27001(12) 0.74822(18) 0.54029(19) 0.0406(5) Uani 1 1 d .
H25A H 0.3107 0.7586 0.6099 0.049 Uiso 1 1 calc R
H25B H 0.2543 0.8115 0.5062 0.049 Uiso 1 1 calc R
O2 O 0.41305(10) 0.60033(15) 0.61123(18) 0.0665(6) Uani 1 1 d .
C20 C 0.18558(12) 0.33432(18) 0.7143(2) 0.0402(5) Uani 1 1 d .
H20 H 0.2072 0.3319 0.7955 0.048 Uiso 1 1 calc R
C22 C 0.10370(11) 0.67019(19) 0.6162(2) 0.0433(6) Uani 1 1 d .
H22 H 0.0553 0.6742 0.6169 0.052 Uiso 1 1 calc R
C6 C 0.18232(11) 0.49895(16) 0.97084(18) 0.0343(5) Uani 1 1 d .
H6 H 0.1366 0.5006 0.9840 0.041 Uiso 1 1 calc R
C9 C 0.06599(10) 0.50571(18) 0.75675(18) 0.0363(5) Uani 1 1 d .
C5 C 0.24962(11) 0.49046(17) 1.05851(18) 0.0369(5) Uani 1 1 d .
H5 H 0.2562 0.4857 1.1398 0.044 Uiso 1 1 calc R
C14 C 0.04068(12) 0.5843(2) 0.8083(2) 0.0478(6) Uani 1 1 d .
H14 H 0.0687 0.6405 0.8258 0.057 Uiso 1 1 calc R
C3 C 0.38387(11) 0.48529(17) 1.0540(2) 0.0396(5) Uani 1 1 d .
H3A H 0.3963 0.5139 1.1325 0.048 Uiso 1 1 calc R
H3B H 0.4068 0.5242 1.0055 0.048 Uiso 1 1 calc R
C16 C 0.12166(13) 0.4205(2) 0.5413(2) 0.0472(6) Uani 1 1 d .
H16 H 0.1001 0.4771 0.5046 0.057 Uiso 1 1 calc R
O3 O 0.46423(10) 0.45553(15) 0.70838(17) 0.0629(5) Uani 1 1 d .
O4 O 0.44432(9) 0.58990(19) 0.82300(18) 0.0795(7) Uani 1 1 d .
C27 C 0.35045(14) 0.7472(2) 0.4086(2) 0.0567(7) Uani 1 1 d .
H27A H 0.3892 0.7682 0.4750 0.085 Uiso 1 1 calc R
H27B H 0.3269 0.8029 0.3653 0.085 Uiso 1 1 calc R
H27C H 0.3699 0.7072 0.3577 0.085 Uiso 1 1 calc R
C10 C 0.02261(12) 0.4234(2) 0.7327(2) 0.0546(7) Uani 1 1 d .
H10 H 0.0382 0.3697 0.6984 0.066 Uiso 1 1 calc R
C26 C 0.23605(15) 0.6570(3) 0.3508(2) 0.0656(8) Uani 1 1 d .
H26A H 0.2553 0.6197 0.2974 0.098 Uiso 1 1 calc R
H26B H 0.2104 0.7124 0.3100 0.098 Uiso 1 1 calc R
H26C H 0.2033 0.6174 0.3796 0.098 Uiso 1 1 calc R
C13 C -0.02605(14) 0.5800(3) 0.8342(2) 0.0659(9) Uani 1 1 d .
H13 H -0.0424 0.6330 0.8688 0.079 Uiso 1 1 calc R
C2 C 0.41043(16) 0.3410(2) 0.9461(2) 0.0593(7) Uani 1 1 d .
H2A H 0.4311 0.2770 0.9565 0.089 Uiso 1 1 calc R
H2B H 0.4369 0.3810 0.9053 0.089 Uiso 1 1 calc R
H2C H 0.3604 0.3372 0.9004 0.089 Uiso 1 1 calc R
C18 C 0.15507(16) 0.2547(2) 0.5258(2) 0.0592(7) Uani 1 1 d .
H18 H 0.1557 0.1997 0.4800 0.071 Uiso 1 1 calc R
C19 C 0.18682(14) 0.25255(19) 0.6458(2) 0.0527(6) Uani 1 1 d .
H19 H 0.2093 0.1960 0.6814 0.063 Uiso 1 1 calc R
C1 C 0.38451(15) 0.3184(2) 1.1374(3) 0.0639(8) Uani 1 1 d .
H1A H 0.3887 0.3485 1.2127 0.096 Uiso 1 1 calc R
H1B H 0.4109 0.2582 1.1492 0.096 Uiso 1 1 calc R
H1C H 0.3342 0.3059 1.0984 0.096 Uiso 1 1 calc R
C11 C -0.04353(15) 0.4198(3) 0.7588(3) 0.0752(10) Uani 1 1 d .
H11 H -0.0718 0.3638 0.7421 0.090 Uiso 1 1 calc R
C17 C 0.12238(16) 0.3386(2) 0.4740(2) 0.0609(8) Uani 1 1 d .
H17 H 0.1005 0.3403 0.3928 0.073 Uiso 1 1 calc R
C12 C -0.06761(15) 0.4976(3) 0.8089(3) 0.0806(11) Uani 1 1 d .
H12 H -0.1123 0.4948 0.8258 0.097 Uiso 1 1 calc R
O5 O 0.46411(12) 0.38982(17) 0.4799(2) 0.0724(6) Uani 1 1 d D
H1O H 0.5060(12) 0.400(2) 0.456(3) 0.0696(13) Uiso 1 1 d D
H2O H 0.4730(16) 0.409(2) 0.5582(18) 0.0696(13) Uiso 1 1 d D
O6 O 0.43752(13) 0.69062(18) 0.1943(2) 0.0873(8) Uani 1 1 d D
H3O H 0.4749(14) 0.6484(19) 0.234(2) 0.0741(14) Uiso 1 1 d D
H4O H 0.4480(16) 0.7550(15) 0.216(3) 0.0741(14) Uiso 1 1 d D
O7 O 0.32943(17) 0.4671(3) 0.3662(3) 0.1322(12) Uani 1 1 d .
H7 H 0.3723 0.4559 0.3997 0.198 Uiso 1 1 calc R
C28 C 0.2854(2) 0.4093(3) 0.4149(4) 0.0931(12) Uani 1 1 d .
H28A H 0.2958 0.4224 0.4982 0.140 Uiso 1 1 calc R
H28B H 0.2948 0.3420 0.4032 0.140 Uiso 1 1 calc R
H28C H 0.2352 0.4235 0.3769 0.140 Uiso 1 1 calc R

loop_
_atom_site_aniso_label
_atom_site_aniso_U_11
_atom_site_aniso_U_22
_atom_site_aniso_U_33
_atom_site_aniso_U_23
_atom_site_aniso_U_13
_atom_site_aniso_U_12
S1 0.0255(2) 0.0468(4) 0.0354(3) 0.0038(2) 0.00840(18) 0.0086(2)
N3 0.0275(8) 0.0324(10) 0.0333(9) 0.0046(8) 0.0055(6) 0.0022(7)
N2 0.0256(7) 0.0406(11) 0.0281(8) 0.0015(8) 0.0073(6) 0.0002(7)
C7 0.0236(8) 0.0313(12) 0.0306(10) 0.0008(9) 0.0069(7) 0.0007(8)
O1 0.0334(8) 0.0660(12) 0.0509(10) 0.0029(9) 0.0148(7) 0.0011(8)
C15 0.0275(9) 0.0375(13) 0.0320(10) -0.0006(9) 0.0088(7) -0.0051(9)
N1 0.0293(8) 0.0437(12) 0.0459(10) 0.0077(9) 0.0029(7) 0.0033(8)
N4 0.0369(9) 0.0372(11) 0.0429(10) 0.0100(9) 0.0116(7) 0.0043(8)
C24 0.0395(11) 0.0317(13) 0.0334(10) 0.0053(9) 0.0079(8) -0.0023(9)
C8 0.0225(8) 0.0341(12) 0.0286(9) 0.0017(9) 0.0062(7) -0.0002(8)
C4 0.0302(9) 0.0316(12) 0.0320(10) 0.0008(9) 0.0012(8) 0.0019(8)
C21 0.0264(9) 0.0342(12) 0.0307(10) 0.0009(9) 0.0064(7) 0.0009(8)
C23 0.0445(12) 0.0410(15) 0.0463(13) 0.0157(11) 0.0112(10) 0.0106(10)
C25 0.0443(12) 0.0374(14) 0.0409(12) 0.0004(10) 0.0131(9) -0.0059(10)
O2 0.0520(10) 0.0773(14) 0.0763(13) 0.0407(11) 0.0279(9) 0.0179(10)
C20 0.0425(11) 0.0397(14) 0.0383(11) 0.0013(10) 0.0111(9) -0.0004(10)
C22 0.0321(10) 0.0509(16) 0.0467(13) 0.0099(11) 0.0108(9) 0.0103(10)
C6 0.0317(9) 0.0386(13) 0.0336(10) 0.0021(9) 0.0105(8) 0.0036(9)
C9 0.0238(9) 0.0525(15) 0.0317(10) 0.0057(10) 0.0064(7) 0.0019(9)
C5 0.0414(11) 0.0399(14) 0.0282(10) 0.0015(9) 0.0074(8) 0.0042(10)
C14 0.0356(11) 0.0691(18) 0.0392(12) 0.0031(12) 0.0114(9) 0.0121(11)
C3 0.0315(10) 0.0388(14) 0.0425(12) -0.0003(10) 0.0001(8) -0.0009(9)
C16 0.0557(14) 0.0452(15) 0.0353(12) 0.0009(11) 0.0036(10) 0.0017(12)
O3 0.0602(11) 0.0651(13) 0.0710(12) 0.0184(10) 0.0307(9) 0.0318(10)
O4 0.0393(9) 0.124(2) 0.0683(13) -0.0448(13) 0.0042(8) -0.0022(11)
C27 0.0493(14) 0.069(2) 0.0569(15) 0.0180(14) 0.0231(12) -0.0027(13)
C10 0.0360(12) 0.0658(19) 0.0635(16) 0.0016(14) 0.0162(11) -0.0101(12)
C26 0.0593(16) 0.082(2) 0.0539(16) -0.0198(15) 0.0134(12) -0.0109(15)
C13 0.0469(14) 0.109(3) 0.0445(14) 0.0051(16) 0.0174(11) 0.0279(17)
C2 0.0655(16) 0.0540(18) 0.0562(16) -0.0022(14) 0.0133(12) 0.0170(14)
C18 0.0778(18) 0.0497(18) 0.0540(16) -0.0159(14) 0.0246(13) -0.0044(15)
C19 0.0609(15) 0.0385(16) 0.0612(16) -0.0015(13) 0.0212(12) 0.0046(12)
C1 0.0591(16) 0.060(2) 0.0750(19) 0.0264(16) 0.0222(14) 0.0116(14)
C11 0.0398(13) 0.107(3) 0.083(2) 0.006(2) 0.0248(14) -0.0219(16)
C17 0.0804(19) 0.061(2) 0.0373(13) -0.0111(13) 0.0101(12) -0.0046(16)
C12 0.0355(13) 0.148(4) 0.0639(18) 0.019(2) 0.0235(13) -0.0001(19)
O5 0.0696(13) 0.0710(15) 0.0890(15) -0.0222(12) 0.0425(12) -0.0202(11)
O6 0.0741(14) 0.0592(15) 0.1085(19) 0.0011(14) -0.0082(12) 0.0173(12)
O7 0.096(2) 0.198(4) 0.092(2) 0.047(2) 0.0088(17) 0.009(2)
C28 0.084(2) 0.102(3) 0.086(2) -0.008(2) 0.012(2) -0.012(2)

loop_
_atom_type_symbol
_atom_type_description
_atom_type_scat_dispersion_real
_atom_type_scat_dispersion_imag
_atom_type_scat_source
C C 0.0033 0.0016 'International Tables Vol C Tables 4.2.6.8 and 6.1.1.4'
H H 0.0000 0.0000 'International Tables Vol C Tables 4.2.6.8 and 6.1.1.4'
N N 0.0061 0.0033 'International Tables Vol C Tables 4.2.6.8 and 6.1.1.4'
O O 0.0106 0.0060 'International Tables Vol C Tables 4.2.6.8 and 6.1.1.4'
S S 0.1246 0.1234 'International Tables Vol C Tables 4.2.6.8 and 6.1.1.4'

loop_
_geom_angle_atom_site_label_1
_geom_angle_atom_site_label_2
_geom_angle_atom_site_label_3
_geom_angle
O3 S1 O2 109.37(11)
O3 S1 O4 109.55(12)
O2 S1 O4 110.40(15)
O3 S1 O1 111.16(12)
O2 S1 O1 108.61(10)
O4 S1 O1 107.74(11)
C24 N3 C21 110.17(16)
C4 N2 C7 109.66(17)
C6 C7 N2 107.18(16)
C6 C7 C8 129.37(17)
N2 C7 C8 123.34(17)
C20 C15 C16 117.7(2)
C20 C15 C8 122.47(18)
C16 C15 C8 119.6(2)
C2 N1 C1 111.9(2)
C2 N1 C3 112.52(19)
C1 N1 C3 113.24(19)
C26 N4 C27 110.5(2)
C26 N4 C25 112.33(19)
C27 N4 C25 110.53(19)
C23 C24 N3 107.20(19)
C23 C24 C25 129.2(2)
N3 C24 C25 123.56(19)
C21 C8 C7 112.28(16)
C21 C8 C15 108.64(16)
C7 C8 C15 111.12(16)
C21 C8 C9 110.19(16)
C7 C8 C9 105.57(15)
C15 C8 C9 108.97(16)
C5 C4 N2 107.84(16)
C5 C4 C3 129.3(2)
N2 C4 C3 122.79(19)
C22 C21 N3 106.51(19)
C22 C21 C8 131.56(18)
N3 C21 C8 121.68(16)
C24 C23 C22 107.9(2)
C24 C25 N4 115.29(19)
C15 C20 C19 121.0(2)
C21 C22 C23 108.18(19)
C7 C6 C5 107.69(18)
C10 C9 C14 117.6(2)
C10 C9 C8 122.0(2)
C14 C9 C8 120.1(2)
C4 C5 C6 107.62(18)
C9 C14 C13 120.8(3)
C4 C3 N1 114.50(18)
C17 C16 C15 121.0(2)
C11 C10 C9 121.1(3)
C12 C13 C14 120.0(3)
C19 C18 C17 119.4(3)
C18 C19 C20 120.3(3)
C12 C11 C10 120.5(3)
C18 C17 C16 120.6(2)
C11 C12 C13 120.0(3)

loop_
_geom_bond_atom_site_label_1
_geom_bond_atom_site_label_2
_geom_bond_distance
S1 O3 1.4482(18)
S1 O2 1.4543(19)
S1 O4 1.4642(19)
S1 O1 1.4713(16)
N3 C24 1.372(3)
N3 C21 1.378(2)
N2 C4 1.370(3)
N2 C7 1.375(2)
C7 C6 1.374(3)
C7 C8 1.537(2)
C15 C20 1.386(3)
C15 C16 1.392(3)
C15 C8 1.543(3)
N1 C2 1.478(3)
N1 C1 1.481(3)
N1 C3 1.507(3)
N4 C26 1.478(3)
N4 C27 1.494(3)
N4 C25 1.507(3)
C24 C23 1.365(3)
C24 C25 1.479(3)
C8 C21 1.519(3)
C8 C9 1.555(3)
C4 C5 1.365(3)
C4 C3 1.493(3)
C21 C22 1.373(3)
C23 C22 1.406(3)
C20 C19 1.387(3)
C6 C5 1.413(3)
C9 C10 1.386(4)
C9 C14 1.391(3)
C14 C13 1.393(3)
C16 C17 1.378(4)
C10 C11 1.383(4)
C13 C12 1.368(5)
C18 C19 1.372(4)
C18 C17 1.372(4)
C11 C12 1.362(5)
O7 C28 1.392(5)

loop_
_geom_hbond_atom_site_label_D
_geom_hbond_atom_site_label_H
_geom_hbond_atom_site_label_A
_geom_hbond_distance_DH
_geom_hbond_distance_HA
_geom_hbond_distance_DA
_geom_hbond_angle_DHA
N2 H2 O1 0.86 1.94 2.800(2) 178.2
N3 H3 O1 0.86 1.97 2.821(2) 171.2
N4 H4 O2 0.91 2.02 2.773(2) 139.3
O5 H2O O3 0.925(18) 1.93(2) 2.832(3) 165(3)
O5 H2O S1 0.925(18) 2.93(2) 3.700(2) 142(2)
O7 H7 O5 0.82 1.97 2.764(4) 163.0

loop_
_geom_torsion_atom_site_label_1
_geom_torsion_atom_site_label_2
_geom_torsion_atom_site_label_3
_geom_torsion_atom_site_label_4
_geom_torsion
C4 N2 C7 C6 0.2(2)
C4 N2 C7 C8 -176.29(19)
C21 N3 C24 C23 0.3(2)
C21 N3 C24 C25 177.7(2)
C6 C7 C8 C21 120.2(2)
N2 C7 C8 C21 -64.1(3)
C6 C7 C8 C15 -117.9(2)
N2 C7 C8 C15 57.8(3)
C6 C7 C8 C9 0.1(3)
N2 C7 C8 C9 175.84(19)
C20 C15 C8 C21 144.27(19)
C16 C15 C8 C21 -41.6(2)
C20 C15 C8 C7 20.3(3)
C16 C15 C8 C7 -165.57(19)
C20 C15 C8 C9 -95.7(2)
C16 C15 C8 C9 78.5(2)
C7 N2 C4 C5 -0.4(3)
C7 N2 C4 C3 -178.7(2)
C24 N3 C21 C22 -0.1(2)
C24 N3 C21 C8 174.75(18)
C7 C8 C21 C22 -126.4(2)
C15 C8 C21 C22 110.3(3)
C9 C8 C21 C22 -9.0(3)
C7 C8 C21 N3 60.2(2)
C15 C8 C21 N3 -63.1(2)
C9 C8 C21 N3 177.58(17)
N3 C24 C23 C22 -0.4(3)
C25 C24 C23 C22 -177.6(2)
C23 C24 C25 N4 -113.6(3)
N3 C24 C25 N4 69.5(3)
C26 N4 C25 C24 48.9(3)
C27 N4 C25 C24 172.83(19)
C16 C15 C20 C19 -0.6(3)
C8 C15 C20 C19 173.6(2)
N3 C21 C22 C23 -0.1(3)
C8 C21 C22 C23 -174.3(2)
C24 C23 C22 C21 0.3(3)
N2 C7 C6 C5 0.0(3)
C8 C7 C6 C5 176.2(2)
C21 C8 C9 C10 132.7(2)
C7 C8 C9 C10 -105.8(2)
C15 C8 C9 C10 13.6(3)
C21 C8 C9 C14 -52.7(2)
C7 C8 C9 C14 68.7(2)
C15 C8 C9 C14 -171.85(19)
N2 C4 C5 C6 0.4(3)
C3 C4 C5 C6 178.5(2)
C7 C6 C5 C4 -0.2(3)
C10 C9 C14 C13 -0.2(3)
C8 C9 C14 C13 -175.0(2)
C5 C4 C3 N1 93.0(3)
N2 C4 C3 N1 -89.1(3)
C2 N1 C3 C4 68.8(3)
C1 N1 C3 C4 -59.4(3)
C20 C15 C16 C17 1.4(4)
C8 C15 C16 C17 -173.1(2)
C14 C9 C10 C11 0.2(4)
C8 C9 C10 C11 174.8(2)
C9 C14 C13 C12 0.0(4)
C17 C18 C19 C20 0.3(4)
C15 C20 C19 C18 -0.2(4)
C9 C10 C11 C12 0.1(5)
C19 C18 C17 C16 0.4(5)
C15 C16 C17 C18 -1.3(4)
C10 C11 C12 C13 -0.4(5)
C14 C13 C12 C11 0.3(4)
